data_7156600
loop_
_publ_author_name
'Motaghi, Milad'
'Khosravi, Hormoz'
'Balalaie, Saeed'
'Rominger, Frank'

_publ_section_title
;
 Catalytic formal [4 + 1] isocyanide-based cycloaddition: an efficient
 strategy for the synthesis of 1H-cyclopenta[b]quinolin-1-one derivatives.
;
_journal_issue 2
_journal_name_full 'Organic &amp; biomolecular chemistry'
_journal_page_first 275
_journal_page_last 282
_journal_paper_doi 10.1039/c8ob02857e
_journal_volume 17
_journal_year 2019
_chemical_formula_sum 'C24 H22 N2 O3'
_chemical_formula_weight 386.43
_space_group_crystal_system monoclinic
_space_group_IT_number 4
_space_group_name_Hall 'P 2yb'
_space_group_name_H-M_alt 'P 1 21 1'
_symmetry_space_group_name_Hall 'P 2yb'
_symmetry_space_group_name_H-M 'P 1 21 1'
_atom_sites_solution_hydrogens mixed
_audit_creation_method SHELXL-2018/3
_audit_update_record
;
2018-08-14 deposited with the CCDC.
2018-12-05 downloaded from the CCDC.
;
_cell_angle_alpha 90
_cell_angle_beta 109.534(3)
_cell_angle_gamma 90
_cell_formula_units_Z 2
_cell_length_a 11.6212(12)
_cell_length_b 6.9157(8)
_cell_length_c 12.8041(14)
_cell_measurement_reflns_used 1105
_cell_measurement_temperature 200(2)
_cell_measurement_theta_max 24.27
_cell_measurement_theta_min 2.90
_cell_volume 969.82(18)
_computing_cell_refinement 'Bruker SAINT'
_computing_data_collection 'Bruker APEX2'
_computing_data_reduction 'Bruker SAINT'
_computing_molecular_graphics 'Bruker SHELXTL'
_computing_publication_material 'Bruker SHELXTL'
_computing_structure_refinement 'SHELXL-2018/3 (Sheldrick, 2018)'
_computing_structure_solution 'SHELXT-2014 (Sheldrick 2014)'
_diffrn_ambient_temperature 200(2)
_diffrn_measured_fraction_theta_full 0.999
_diffrn_measured_fraction_theta_max 0.999
_diffrn_measurement_device_type 'Bruker APEX-II Quazar area detector'
_diffrn_measurement_method '\f and \w scans'
_diffrn_radiation_type MoK\a
_diffrn_radiation_wavelength 0.71073
_diffrn_reflns_av_R_equivalents 0.0437
_diffrn_reflns_av_unetI/netI 0.0875
_diffrn_reflns_Laue_measured_fraction_full 0.999
_diffrn_reflns_Laue_measured_fraction_max 0.999
_diffrn_reflns_limit_h_max 13
_diffrn_reflns_limit_h_min -13
_diffrn_reflns_limit_k_max 8
_diffrn_reflns_limit_k_min -8
_diffrn_reflns_limit_l_max 15
_diffrn_reflns_limit_l_min -15
_diffrn_reflns_number 6224
_diffrn_reflns_point_group_measured_fraction_full 0.991
_diffrn_reflns_point_group_measured_fraction_max 0.991
_diffrn_reflns_theta_full 25.086
_diffrn_reflns_theta_max 25.086
_diffrn_reflns_theta_min 1.688
_diffrn_source 'ImuS microsource'
_exptl_absorpt_coefficient_mu 0.088
_exptl_absorpt_correction_T_max 0.9579
_exptl_absorpt_correction_T_min 0.8563
_exptl_absorpt_correction_type multi-scan
_exptl_absorpt_process_details
;
Sheldrick, G. M. (2008). <i>SADABS</i>. University of G\"ottingen, Germany.
;
_exptl_crystal_colour red
_exptl_crystal_density_diffrn 1.323
_exptl_crystal_description plank
_exptl_crystal_F_000 408
_exptl_crystal_size_max 0.318
_exptl_crystal_size_mid 0.148
_exptl_crystal_size_min 0.042
_refine_diff_density_max 0.186
_refine_diff_density_min -0.216
_refine_diff_density_rms 0.047
_refine_ls_abs_structure_details
; 
 Refined as an inversion twin. 
;
_refine_ls_abs_structure_Flack -2(5)
_refine_ls_extinction_method none
_refine_ls_goodness_of_fit_ref 1.008
_refine_ls_hydrogen_treatment mixed
_refine_ls_matrix_type full
_refine_ls_number_parameters 314
_refine_ls_number_reflns 3417
_refine_ls_number_restraints 438
_refine_ls_restrained_S_all 0.950
_refine_ls_R_factor_all 0.1131
_refine_ls_R_factor_gt 0.0546
_refine_ls_shift/su_max 0.001
_refine_ls_shift/su_mean 0.000
_refine_ls_structure_factor_coef Fsqd
_refine_ls_weighting_details 'w=1/[\s^2^(Fo^2^)+(0.0497P)^2^] where P=(Fo^2^+2Fc^2^)/3'
_refine_ls_weighting_scheme calc
_refine_ls_wR_factor_gt 0.1068
_refine_ls_wR_factor_ref 0.1308
_reflns_Friedel_coverage 0.820
_reflns_Friedel_fraction_full 0.982
_reflns_Friedel_fraction_max 0.982
_reflns_number_gt 2017
_reflns_number_total 3417
_reflns_threshold_expression 'I > 2\s(I)'
_cod_data_source_file c8ob02857e2.cif
_cod_data_source_block sba158
_cod_depositor_comments 'Adding full bibliography for 7156600.cif.'
_cod_database_code 7156600
_shelx_shelxl_version_number 2018/3
_shelx_space_group_comment
; 
The symmetry employed for this shelxl refinement is uniquely defined 
by the following loop, which should always be used as a source of 
symmetry information in preference to the above space-group names. 
They are only intended as comments. 
;
_shelx_estimated_absorpt_t_min 0.973
_shelx_estimated_absorpt_t_max 0.996

loop_
_space_group_symop_operation_xyz
'x, y, z'
'-x, y+1/2, -z'

loop_
_atom_site_label
_atom_site_type_symbol
_atom_site_fract_x
_atom_site_fract_y
_atom_site_fract_z
_atom_site_U_iso_or_equiv
_atom_site_adp_type
_atom_site_occupancy
_atom_site_site_symmetry_order
_atom_site_calc_flag
_atom_site_refinement_flags_posn
_atom_site_refinement_flags_adp
_atom_site_refinement_flags_occupancy
_atom_site_disorder_assembly
_atom_site_disorder_group
C1 C 0.4163(4) 0.5418(19) 0.2309(3) 0.0248(10) Uani 1 1 d . . . . .
O1 O 0.4950(2) 0.5451(14) 0.1879(2) 0.0346(9) Uani 1 1 d . . . . .
C2 C 0.2778(3) 0.5438(18) 0.1740(3) 0.0213(10) Uani 1 1 d . . . . .
H2 H 0.138(4) 0.570(14) 0.055(4) 0.045(17) Uiso 1 1 d . . . . .
N2 N 0.2193(3) 0.5508(16) 0.0658(3) 0.0258(10) Uani 1 1 d . . . . .
C3 C 0.2215(3) 0.5403(19) 0.2555(3) 0.0229(10) Uani 1 1 d . . . . .
C4 C 0.0892(4) 0.537(2) 0.2242(3) 0.0268(11) Uani 1 1 d . . . . .
O4 O 0.0259(3) 0.5562(14) 0.1248(2) 0.0361(11) Uani 1 1 d . . . . .
C5 C 0.2586(4) 0.5452(19) -0.0335(3) 0.0268(11) Uani 1 1 d . . . . .
C6 C 0.3276(9) 0.3636(13) -0.0375(7) 0.033(2) Uani 1 1 d . . . . .
H6A H 0.336165 0.351110 -0.110790 0.050 Uiso 1 1 calc R U . . .
H6B H 0.283023 0.251785 -0.023587 0.050 Uiso 1 1 calc R U . . .
H6C H 0.408730 0.369428 0.019264 0.050 Uiso 1 1 calc R U . . .
C7 C 0.3329(9) 0.7308(14) -0.0362(8) 0.039(3) Uani 1 1 d . . . . .
H7A H 0.354559 0.731696 -0.103823 0.059 Uiso 1 1 calc R U . . .
H7B H 0.407463 0.732795 0.028738 0.059 Uiso 1 1 calc R U . . .
H7C H 0.283424 0.845125 -0.035047 0.059 Uiso 1 1 calc R U . . .
C8 C 0.1388(4) 0.546(2) -0.1308(3) 0.0353(12) Uani 1 1 d . . . . .
H8A H 0.156142 0.535864 -0.200434 0.053 Uiso 1 1 calc R U . . .
H8B H 0.095027 0.667330 -0.130399 0.053 Uiso 1 1 calc R U . . .
H8C H 0.088352 0.436679 -0.124109 0.053 Uiso 1 1 calc R U . . .
C11 C 0.4343(3) 0.5415(19) 0.3505(3) 0.0229(10) Uani 1 1 d . . . . .
C12 C 0.5388(4) 0.5408(16) 0.4385(3) 0.0233(10) Uani 1 1 d . . . . .
H12 H 0.616048 0.540632 0.428126 0.028 Uiso 1 1 calc R U . . .
C13 C 0.5306(3) 0.5403(17) 0.5466(3) 0.0221(10) Uani 1 1 d . . . . .
C14 C 0.6343(4) 0.5425(18) 0.6439(3) 0.0250(10) Uani 1 1 d . . . . .
H14 H 0.714030 0.544251 0.638822 0.030 Uiso 1 1 calc R U . . .
C15 C 0.6192(4) 0.542(2) 0.7454(3) 0.0264(10) Uani 1 1 d . . . . .
C16 C 0.5019(4) 0.5397(19) 0.7536(4) 0.0304(12) Uani 1 1 d . . . . .
H16 H 0.492644 0.538429 0.824539 0.037 Uiso 1 1 calc R U . . .
C17 C 0.4005(4) 0.5391(18) 0.6601(3) 0.0282(12) Uani 1 1 d . . . . .
H17 H 0.321618 0.538843 0.666951 0.034 Uiso 1 1 calc R U . . .
C18 C 0.4118(3) 0.5390(17) 0.5539(3) 0.0236(10) Uani 1 1 d . . . . .
N19 N 0.3045(3) 0.5442(15) 0.4629(3) 0.0258(9) Uani 1 1 d . . . . .
C20 C 0.3186(3) 0.5405(17) 0.3653(3) 0.0220(10) Uani 1 1 d . . . . .
C21 C 0.0180(9) 0.4688(14) 0.2975(9) 0.022(2) Uani 0.737(8) 1 d D U P A 1
C22 C -0.1013(10) 0.544(3) 0.2686(10) 0.029(3) Uani 0.737(8) 1 d D U P A 1
H22 H -0.129628 0.638024 0.211881 0.034 Uiso 0.737(8) 1 calc R U P A 1
C23 C -0.1773(8) 0.4754(17) 0.3257(9) 0.038(3) Uani 0.737(8) 1 d D U P A 1
H23 H -0.259724 0.517936 0.303637 0.046 Uiso 0.737(8) 1 calc R U P A 1
C24 C -0.1351(8) 0.3472(15) 0.4137(8) 0.031(3) Uani 0.737(8) 1 d D U P A 1
H24 H -0.186218 0.307085 0.454002 0.037 Uiso 0.737(8) 1 calc R U P A 1
C25 C -0.0173(9) 0.2797(14) 0.4411(9) 0.030(3) Uani 0.737(8) 1 d D U P A 1
H25 H 0.011978 0.189868 0.500278 0.036 Uiso 0.737(8) 1 calc R U P A 1
C26 C 0.0599(8) 0.3390(13) 0.3849(8) 0.025(3) Uani 0.737(8) 1 d D U P A 1
H26 H 0.141060 0.291092 0.405955 0.030 Uiso 0.737(8) 1 calc R U P A 1
C21B C 0.022(2) 0.611(4) 0.302(2) 0.022(6) Uani 0.263(8) 1 d DG U P A 2
C22B C -0.096(3) 0.540(3) 0.273(2) 0.027(9) Uani 0.263(8) 1 d DG U P A 2
H22B H -0.123830 0.444353 0.216887 0.033 Uiso 0.263(8) 1 calc R U P A 2
C23B C -0.1750(19) 0.609(4) 0.326(2) 0.037(7) Uani 0.263(8) 1 d DG U P A 2
H23B H -0.256032 0.560945 0.305784 0.045 Uiso 0.263(8) 1 calc R U P A 2
C24B C -0.1350(19) 0.749(4) 0.408(2) 0.044(9) Uani 0.263(8) 1 d DG U P A 2
H24B H -0.188700 0.796694 0.443983 0.052 Uiso 0.263(8) 1 calc R U P A 2
C25B C -0.017(2) 0.820(3) 0.4372(19) 0.039(9) Uani 0.263(8) 1 d DG U P A 2
H25B H 0.010833 0.915851 0.493285 0.046 Uiso 0.263(8) 1 calc R U P A 2
C26B C 0.0620(17) 0.751(3) 0.384(2) 0.028(8) Uani 0.263(8) 1 d DG U P A 2
H26B H 0.143036 0.799261 0.404389 0.033 Uiso 0.263(8) 1 calc R U P A 2
O30 O 0.7111(2) 0.5412(14) 0.8457(2) 0.0366(9) Uani 1 1 d . . . . .
C30 C 0.8349(4) 0.538(2) 0.8465(4) 0.0345(12) Uani 1 1 d . . . . .
H30A H 0.890667 0.550798 0.922912 0.052 Uiso 1 1 calc R U . . .
H30B H 0.847886 0.645460 0.801909 0.052 Uiso 1 1 calc R U . . .
H30C H 0.850619 0.415288 0.815411 0.052 Uiso 1 1 calc R U . . .

loop_
_atom_site_aniso_label
_atom_site_aniso_U_11
_atom_site_aniso_U_22
_atom_site_aniso_U_33
_atom_site_aniso_U_23
_atom_site_aniso_U_13
_atom_site_aniso_U_12
C1 0.023(2) 0.026(3) 0.026(2) 0.002(6) 0.009(2) 0.001(6)
O1 0.0242(16) 0.055(2) 0.0277(18) -0.002(4) 0.0131(15) -0.002(5)
C2 0.020(2) 0.023(2) 0.020(2) -0.002(5) 0.0050(19) -0.003(6)
N2 0.0172(19) 0.039(3) 0.021(2) 0.000(5) 0.0062(17) -0.005(5)
C3 0.019(2) 0.030(3) 0.019(2) -0.003(6) 0.0052(19) -0.003(6)
C4 0.022(2) 0.038(3) 0.019(2) 0.001(5) 0.004(2) -0.004(5)
O4 0.0193(16) 0.066(3) 0.0207(17) 0.003(4) 0.0035(15) -0.004(4)
C5 0.022(2) 0.040(3) 0.019(2) 0.005(6) 0.0082(19) 0.002(5)
C6 0.033(6) 0.044(5) 0.019(6) -0.005(5) 0.004(5) 0.003(4)
C7 0.035(6) 0.048(6) 0.041(7) -0.004(5) 0.019(6) -0.012(5)
C8 0.026(2) 0.055(4) 0.022(2) 0.000(6) 0.006(2) -0.002(7)
C11 0.019(2) 0.029(3) 0.020(2) -0.006(5) 0.0051(19) -0.005(5)
C12 0.019(2) 0.027(3) 0.023(2) -0.002(5) 0.0069(19) 0.003(5)
C13 0.020(2) 0.023(3) 0.023(2) -0.011(5) 0.0065(19) -0.003(5)
C14 0.017(2) 0.030(3) 0.025(2) -0.005(5) 0.0034(19) -0.001(6)
C15 0.025(2) 0.031(3) 0.020(2) -0.005(6) 0.004(2) -0.001(6)
C16 0.027(2) 0.042(3) 0.024(2) -0.003(6) 0.010(2) 0.007(6)
C17 0.023(2) 0.040(3) 0.022(2) -0.004(6) 0.007(2) -0.014(6)
C18 0.018(2) 0.030(3) 0.021(2) 0.000(5) 0.0043(19) -0.004(5)
N19 0.0210(19) 0.032(2) 0.024(2) -0.002(5) 0.0059(16) -0.007(5)
C20 0.019(2) 0.024(3) 0.023(2) 0.002(5) 0.0070(19) 0.002(6)
C21 0.016(5) 0.029(6) 0.020(5) -0.005(4) 0.006(4) 0.000(4)
C22 0.022(5) 0.030(7) 0.034(8) 0.006(7) 0.010(5) 0.007(7)
C23 0.015(5) 0.065(9) 0.034(7) 0.009(6) 0.006(5) 0.004(6)
C24 0.027(5) 0.039(7) 0.028(6) -0.004(5) 0.011(5) -0.012(5)
C25 0.034(6) 0.019(5) 0.034(7) 0.008(5) 0.007(5) 0.002(5)
C26 0.025(6) 0.021(6) 0.028(6) -0.001(4) 0.007(5) 0.001(5)
C21B 0.019(10) 0.034(15) 0.007(11) 0.005(10) -0.004(9) 0.001(11)
C22B 0.023(12) 0.046(19) 0.007(15) 0.010(14) -0.001(10) -0.004(12)
C23B 0.036(14) 0.047(16) 0.034(16) 0.026(13) 0.019(12) 0.005(14)
C24B 0.034(15) 0.06(2) 0.043(19) 0.009(14) 0.022(15) 0.021(14)
C25B 0.034(14) 0.055(19) 0.030(18) -0.001(14) 0.016(13) 0.021(13)
C26B 0.018(14) 0.041(18) 0.025(16) -0.009(12) 0.008(12) 0.004(12)
O30 0.0224(16) 0.059(2) 0.0236(17) 0.000(5) 0.0017(14) -0.009(5)
C30 0.023(2) 0.044(3) 0.031(3) 0.006(6) 0.003(2) -0.005(6)

loop_
_atom_type_symbol
_atom_type_description
_atom_type_scat_dispersion_real
_atom_type_scat_dispersion_imag
_atom_type_scat_source
C C 0.0033 0.0016 'International Tables Vol C Tables 4.2.6.8 and 6.1.1.4'
H H 0.0000 0.0000 'International Tables Vol C Tables 4.2.6.8 and 6.1.1.4'
N N 0.0061 0.0033 'International Tables Vol C Tables 4.2.6.8 and 6.1.1.4'
O O 0.0106 0.0060 'International Tables Vol C Tables 4.2.6.8 and 6.1.1.4'

loop_
_geom_angle_atom_site_label_1
_geom_angle_atom_site_label_2
_geom_angle_atom_site_label_3
_geom_angle
O1 C1 C11 127.1(4)
O1 C1 C2 128.0(4)
C11 C1 C2 104.8(3)
N2 C2 C3 125.1(3)
N2 C2 C1 126.1(4)
C3 C2 C1 108.8(3)
C2 N2 C5 134.1(4)
C2 N2 H2 108(3)
C5 N2 H2 118(3)
C2 C3 C4 120.4(3)
C2 C3 C20 108.0(3)
C4 C3 C20 131.5(3)
O4 C4 C3 119.3(4)
O4 C4 C21 114.0(6)
C3 C4 C21 125.4(6)
O4 C4 C21B 111.7(12)
C3 C4 C21B 122.1(11)
N2 C5 C6 111.8(8)
N2 C5 C8 103.9(3)
C6 C5 C8 109.2(9)
N2 C5 C7 109.2(8)
C6 C5 C7 112.6(3)
C8 C5 C7 109.8(9)
C5 C6 H6A 109.5
C5 C6 H6B 109.5
H6A C6 H6B 109.5
C5 C6 H6C 109.5
H6A C6 H6C 109.5
H6B C6 H6C 109.5
C5 C7 H7A 109.5
C5 C7 H7B 109.5
H7A C7 H7B 109.5
C5 C7 H7C 109.5
H7A C7 H7C 109.5
H7B C7 H7C 109.5
C5 C8 H8A 109.5
C5 C8 H8B 109.5
H8A C8 H8B 109.5
C5 C8 H8C 109.5
H8A C8 H8C 109.5
H8B C8 H8C 109.5
C12 C11 C20 121.1(4)
C12 C11 C1 129.8(4)
C20 C11 C1 109.1(3)
C11 C12 C13 118.5(4)
C11 C12 H12 120.8
C13 C12 H12 120.8
C18 C13 C14 120.4(4)
C18 C13 C12 116.7(4)
C14 C13 C12 122.9(4)
C15 C14 C13 119.6(4)
C15 C14 H14 120.2
C13 C14 H14 120.2
O30 C15 C14 125.7(4)
O30 C15 C16 113.8(4)
C14 C15 C16 120.5(4)
C17 C16 C15 120.6(4)
C17 C16 H16 119.7
C15 C16 H16 119.7
C16 C17 C18 120.8(4)
C16 C17 H17 119.6
C18 C17 H17 119.6
N19 C18 C17 117.4(4)
N19 C18 C13 124.4(4)
C17 C18 C13 118.1(4)
C20 N19 C18 115.7(3)
N19 C20 C11 123.5(4)
N19 C20 C3 127.3(3)
C11 C20 C3 109.2(3)
C26 C21 C22 119.9(8)
C26 C21 C4 125.4(8)
C22 C21 C4 114.6(9)
C23 C22 C21 118.4(12)
C23 C22 H22 120.8
C21 C22 H22 120.8
C24 C23 C22 121.6(8)
C24 C23 H23 119.2
C22 C23 H23 119.2
C25 C24 C23 118.4(7)
C25 C24 H24 120.8
C23 C24 H24 120.8
C24 C25 C26 121.8(7)
C24 C25 H25 119.1
C26 C25 H25 119.1
C25 C26 C21 119.7(7)
C25 C26 H26 120.1
C21 C26 H26 120.1
C22B C21B C26B 120.0
C22B C21B C4 112.2(16)
C26B C21B C4 127.3(17)
C23B C22B C21B 120.0
C23B C22B H22B 120.0
C21B C22B H22B 120.0
C24B C23B C22B 120.0
C24B C23B H23B 120.0
C22B C23B H23B 120.0
C23B C24B C25B 120.0
C23B C24B H24B 120.0
C25B C24B H24B 120.0
C26B C25B C24B 120.0
C26B C25B H25B 120.0
C24B C25B H25B 120.0
C25B C26B C21B 120.0
C25B C26B H26B 120.0
C21B C26B H26B 120.0
C15 O30 C30 118.3(3)
O30 C30 H30A 109.5
O30 C30 H30B 109.5
H30A C30 H30B 109.5
O30 C30 H30C 109.5
H30A C30 H30C 109.5
H30B C30 H30C 109.5

loop_
_geom_bond_atom_site_label_1
_geom_bond_atom_site_label_2
_geom_bond_distance
C1 O1 1.216(4)
C1 C11 1.475(5)
C1 C2 1.529(6)
C2 N2 1.324(5)
C2 C3 1.406(5)
N2 C5 1.489(5)
N2 H2 0.92(5)
C3 C4 1.454(5)
C3 C20 1.479(5)
C4 O4 1.246(5)
C4 C21 1.519(10)
C4 C21B 1.55(2)
C5 C6 1.500(14)
C5 C8 1.527(5)
C5 C7 1.554(14)
C6 H6A 0.9800
C6 H6B 0.9800
C6 H6C 0.9800
C7 H7A 0.9800
C7 H7B 0.9800
C7 H7C 0.9800
C8 H8A 0.9800
C8 H8B 0.9800
C8 H8C 0.9800
C11 C12 1.353(5)
C11 C20 1.418(5)
C12 C13 1.420(5)
C12 H12 0.9500
C13 C18 1.414(5)
C13 C14 1.415(5)
C14 C15 1.369(5)
C14 H14 0.9500
C15 O30 1.368(5)
C15 C16 1.401(6)
C16 C17 1.371(5)
C16 H16 0.9500
C17 C18 1.409(5)
C17 H17 0.9500
C18 N19 1.394(5)
N19 C20 1.315(5)
C21 C26 1.389(9)
C21 C22 1.408(10)
C22 C23 1.404(11)
C22 H22 0.9500
C23 C24 1.387(9)
C23 H23 0.9500
C24 C25 1.376(9)
C24 H24 0.9500
C25 C26 1.387(9)
C25 H25 0.9500
C26 H26 0.9500
C21B C22B 1.3900
C21B C26B 1.3900
C22B C23B 1.3900
C22B H22B 0.9500
C23B C24B 1.3900
C23B H23B 0.9500
C24B C25B 1.3900
C24B H24B 0.9500
C25B C26B 1.3900
C25B H25B 0.9500
C26B H26B 0.9500
O30 C30 1.435(5)
C30 H30A 0.9800
C30 H30B 0.9800
C30 H30C 0.9800

loop_
_geom_torsion_atom_site_label_1
_geom_torsion_atom_site_label_2
_geom_torsion_atom_site_label_3
_geom_torsion_atom_site_label_4
_geom_torsion
O1 C1 C2 N2 0(2)
C11 C1 C2 N2 177.7(12)
O1 C1 C2 C3 -179.5(15)
C11 C1 C2 C3 -1.3(13)
C3 C2 N2 C5 -176.1(12)
C1 C2 N2 C5 5(2)
N2 C2 C3 C4 2.4(19)
C1 C2 C3 C4 -178.5(13)
N2 C2 C3 C20 -177.7(11)
C1 C2 C3 C20 1.3(13)
C2 C3 C4 O4 -7.2(19)
C20 C3 C4 O4 173.1(12)
C2 C3 C4 C21 159.1(12)
C20 C3 C4 C21 -21(2)
C2 C3 C4 C21B -155.7(17)
C20 C3 C4 C21B 25(2)
C2 N2 C5 C6 58.7(16)
C2 N2 C5 C8 176.3(13)
C2 N2 C5 C7 -66.5(16)
O1 C1 C11 C12 -1(2)
C2 C1 C11 C12 -179.7(13)
O1 C1 C11 C20 179.0(14)
C2 C1 C11 C20 0.8(14)
C20 C11 C12 C13 -0.4(18)
C1 C11 C12 C13 -179.9(12)
C11 C12 C13 C18 0.5(16)
C11 C12 C13 C14 -179.0(12)
C18 C13 C14 C15 0.4(18)
C12 C13 C14 C15 179.9(10)
C13 C14 C15 O30 179.0(12)
C13 C14 C15 C16 -0.1(19)
O30 C15 C16 C17 -179.6(10)
C14 C15 C16 C17 0(2)
C15 C16 C17 C18 0.6(19)
C16 C17 C18 N19 -178.2(12)
C16 C17 C18 C13 -0.3(17)
C14 C13 C18 N19 177.5(11)
C12 C13 C18 N19 -2.0(18)
C14 C13 C18 C17 -0.3(17)
C12 C13 C18 C17 -179.8(10)
C17 C18 N19 C20 -178.9(10)
C13 C18 N19 C20 3.4(17)
C18 N19 C20 C11 -3.2(17)
C18 N19 C20 C3 178.6(11)
C12 C11 C20 N19 2(2)
C1 C11 C20 N19 -178.5(11)
C12 C11 C20 C3 -179.6(11)
C1 C11 C20 C3 0.0(15)
C2 C3 C20 N19 177.6(12)
C4 C3 C20 N19 -3(2)
C2 C3 C20 C11 -0.8(14)
C4 C3 C20 C11 179.0(14)
O4 C4 C21 C26 141.8(10)
C3 C4 C21 C26 -25.1(19)
O4 C4 C21 C22 -36.1(17)
C3 C4 C21 C22 157.0(13)
C26 C21 C22 C23 -3.6(17)
C4 C21 C22 C23 174.4(11)
C21 C22 C23 C24 4.3(18)
C22 C23 C24 C25 -3.1(15)
C23 C24 C25 C26 1.2(13)
C24 C25 C26 C21 -0.6(12)
C22 C21 C26 C25 1.8(13)
C4 C21 C26 C25 -176.0(11)
O4 C4 C21B C22B 48.5(18)
C3 C4 C21B C22B -160.9(13)
O4 C4 C21B C26B -123.3(16)
C3 C4 C21B C26B 27(3)
C26B C21B C22B C23B 0.0
C4 C21B C22B C23B -172(2)
C21B C22B C23B C24B 0.0
C22B C23B C24B C25B 0.0
C23B C24B C25B C26B 0.0
C24B C25B C26B C21B 0.0
C22B C21B C26B C25B 0.0
C4 C21B C26B C25B 171(2)
C14 C15 O30 C30 -0.8(18)
C16 C15 O30 C30 178.3(12)
